data_7216432
loop_
_publ_author_name
'Hu, Hailiang'
'Zhang, Weisong'
'Gong, Jingjing'
'Dong, Huan'
'Zhao, Fangfang'
'Huang, Hui'
'Liu, Yang'
'Zhang, Guangju'
'Kang, Zhenhui'

_publ_section_title
;
 Can tetrazole-functionalized ligands realize the role-control of
 Keggin-type POMs in hybrid frameworks?
;
_journal_issue 25
_journal_name_full CrystEngComm
_journal_page_first 5642
_journal_paper_doi 10.1039/c4ce00293h
_journal_volume 16
_journal_year 2014
_chemical_formula_sum 'C8 H24 Cu2 Mo12 N16 O46.5 P S2'
_chemical_formula_weight 2461.88
_chemical_name_systematic
; 
 ? 
;
_space_group_IT_number 15
_symmetry_cell_setting monoclinic
_symmetry_space_group_name_Hall '-C 2yc'
_symmetry_space_group_name_H-M 'C 1 2/c 1'
_atom_sites_solution_hydrogens geom
_atom_sites_solution_primary direct
_atom_sites_solution_secondary difmap
_audit_creation_method SHELXL-97
_cell_angle_alpha 90.00
_cell_angle_beta 97.917(2)
_cell_angle_gamma 90.00
_cell_formula_units_Z 8
_cell_length_a 16.380(2)
_cell_length_b 20.382(3)
_cell_length_c 31.993(4)
_cell_measurement_reflns_used 5647
_cell_measurement_temperature 150(2)
_cell_measurement_theta_max 2.571
_cell_measurement_theta_min 27.939
_cell_volume 10579(2)
_computing_cell_refinement 'Bruker SAINT'
_computing_data_collection 'Bruker APEX2'
_computing_data_reduction 'Bruker SAINT'
_computing_molecular_graphics 'Bruker SHELXTL'
_computing_publication_material 'Bruker SHELXTL'
_computing_structure_refinement 'SHELXL-97 (Sheldrick, 1997)'
_computing_structure_solution 'SHELXS-97 (Sheldrick, 1990)'
_diffrn_ambient_temperature 150(2)
_diffrn_measured_fraction_theta_full 0.997
_diffrn_measured_fraction_theta_max 0.997
_diffrn_measurement_device_type 'Bruker APEX-II CCD'
_diffrn_measurement_method '\f and \w scans'
_diffrn_radiation_monochromator graphite
_diffrn_radiation_source 'fine-focus sealed tube'
_diffrn_radiation_type MoK\a
_diffrn_radiation_wavelength 0.71073
_diffrn_reflns_av_R_equivalents 0.0436
_diffrn_reflns_av_sigmaI/netI 0.0462
_diffrn_reflns_limit_h_max 19
_diffrn_reflns_limit_h_min -17
_diffrn_reflns_limit_k_max 24
_diffrn_reflns_limit_k_min -24
_diffrn_reflns_limit_l_max 38
_diffrn_reflns_limit_l_min -32
_diffrn_reflns_number 27923
_diffrn_reflns_theta_full 25.00
_diffrn_reflns_theta_max 25.00
_diffrn_reflns_theta_min 1.60
_exptl_absorpt_coefficient_mu 3.763
_exptl_absorpt_correction_T_max 0.7047
_exptl_absorpt_correction_T_min 0.5843
_exptl_absorpt_correction_type multi-scan
_exptl_absorpt_process_details '(SADABS; Sheldrick, 2003)'
_exptl_crystal_colour green
_exptl_crystal_density_diffrn 3.091
_exptl_crystal_density_method 'not measured'
_exptl_crystal_description block
_exptl_crystal_F_000 9320
_exptl_crystal_size_max 0.16
_exptl_crystal_size_mid 0.12
_exptl_crystal_size_min 0.10
_platon_squeeze_details
;
SQUEEZE removed 2.5 water molecules per formula unit. This 
valueis calculated based upon volume/count_electrons analysis
and TG experiment.
;
_refine_diff_density_max 1.921
_refine_diff_density_min -4.225
_refine_diff_density_rms 0.236
_refine_ls_extinction_method none
_refine_ls_goodness_of_fit_ref 1.041
_refine_ls_hydrogen_treatment constr
_refine_ls_matrix_type full
_refine_ls_number_parameters 770
_refine_ls_number_reflns 9309
_refine_ls_number_restraints 20
_refine_ls_restrained_S_all 1.043
_refine_ls_R_factor_all 0.0596
_refine_ls_R_factor_gt 0.0479
_refine_ls_shift/su_max 0.002
_refine_ls_shift/su_mean 0.000
_refine_ls_structure_factor_coef Fsqd
_refine_ls_weighting_details 'calc w=1/[\s^2^(Fo^2^)+(0.0703P)^2^+290.1375P] where P=(Fo^2^+2Fc^2^)/3'
_refine_ls_weighting_scheme calc
_refine_ls_wR_factor_gt 0.1313
_refine_ls_wR_factor_ref 0.1381
_reflns_number_gt 7677
_reflns_number_total 9309
_reflns_threshold_expression >2sigma(I)
_cod_data_source_file c4ce00293h2.cif
_cod_data_source_block 1
_cod_original_sg_symbol_H-M 'C 2/c'
_cod_original_formula_sum 'C8 H24 Cu2 Mo12 N16 O46.50 P S2'
_cod_database_code 7216432

loop_
_symmetry_equiv_pos_as_xyz
'x, y, z'
'-x, y, -z+1/2'
'x+1/2, y+1/2, z'
'-x+1/2, y+1/2, -z+1/2'
'-x, -y, -z'
'x, -y, z-1/2'
'-x+1/2, -y+1/2, -z'
'x+1/2, -y+1/2, z-1/2'

loop_
_atom_site_label
_atom_site_type_symbol
_atom_site_fract_x
_atom_site_fract_y
_atom_site_fract_z
_atom_site_U_iso_or_equiv
_atom_site_adp_type
_atom_site_occupancy
_atom_site_symmetry_multiplicity
_atom_site_calc_flag
_atom_site_refinement_flags
P1 P 0.78612(14) 0.43725(11) 0.11893(7) 0.0104(5) Uani 1 1 d .
Mo1 Mo 0.86253(5) 0.35118(4) 0.21315(3) 0.01690(19) Uani 1 1 d .
Mo2 Mo 1.00410(5) 0.43509(4) 0.14840(2) 0.01362(18) Uani 1 1 d .
Mo3 Mo 0.86621(5) 0.53183(4) 0.20742(3) 0.01527(19) Uani 1 1 d .
Mo4 Mo 0.65878(5) 0.33585(4) 0.17357(3) 0.0172(2) Uani 1 1 d .
Mo5 Mo 0.80665(5) 0.26453(4) 0.12293(3) 0.01410(19) Uani 1 1 d .
Mo6 Mo 0.92340(5) 0.36526(4) 0.05493(2) 0.01311(18) Uani 1 1 d .
Mo7 Mo 0.92166(5) 0.53221(4) 0.06633(3) 0.01422(19) Uani 1 1 d .
Mo8 Mo 0.76348(5) 0.61198(4) 0.12174(3) 0.01398(18) Uani 1 1 d .
Mo9 Mo 0.65650(5) 0.51756(4) 0.18380(3) 0.01567(19) Uani 1 1 d .
Mo10 Mo 0.69615(5) 0.34722(4) 0.02869(3) 0.01482(19) Uani 1 1 d .
Mo11 Mo 0.70082(5) 0.51481(4) 0.02363(3) 0.01696(19) Uani 1 1 d .
Mo12 Mo 0.57126(5) 0.43886(4) 0.08263(3) 0.0176(2) Uani 1 1 d .
Cu1 Cu 0.65647(9) 0.79833(8) 0.10687(5) 0.0380(4) Uani 1 1 d .
Cu2 Cu 0.94205(15) 0.68748(12) 0.27543(8) 0.0751(6) Uani 1 1 d .
S1 S 0.55324(17) 0.67121(13) 0.02903(9) 0.0256(6) Uani 1 1 d .
S2 S 0.8096(3) 0.58933(19) 0.33176(13) 0.0649(12) Uani 1 1 d .
O1 O 0.7800(4) 0.3744(3) 0.1446(2) 0.0132(13) Uani 1 1 d .
O2 O 0.8710(4) 0.4406(3) 0.10386(19) 0.0111(13) Uani 1 1 d .
O3 O 0.7739(4) 0.4976(3) 0.14595(19) 0.0122(13) Uani 1 1 d .
O4 O 0.7184(4) 0.4358(3) 0.08088(19) 0.0124(13) Uani 1 1 d .
O5 O 0.9135(5) 0.3226(3) 0.2582(2) 0.0261(16) Uani 1 1 d .
O6 O 1.1007(4) 0.4389(3) 0.1736(2) 0.0210(15) Uani 1 1 d .
O7 O 0.9155(4) 0.5639(3) 0.2524(2) 0.0218(15) Uani 1 1 d .
O8 O 0.9524(4) 0.3781(3) 0.1804(2) 0.0151(13) Uani 1 1 d .
O9 O 0.9491(4) 0.5051(3) 0.1791(2) 0.0150(13) Uani 1 1 d .
O10 O 0.8537(4) 0.4403(3) 0.2231(2) 0.0191(15) Uani 1 1 d .
O11 O 0.7554(4) 0.3317(3) 0.2192(2) 0.0195(15) Uani 1 1 d .
O12 O 0.8623(4) 0.2719(3) 0.1773(2) 0.0166(14) Uani 1 1 d .
O13 O 1.0150(4) 0.3784(3) 0.1039(2) 0.0176(14) Uani 1 1 d .
O14 O 1.0088(4) 0.5091(3) 0.1078(2) 0.0174(14) Uani 1 1 d .
O15 O 0.8398(4) 0.6082(3) 0.1751(2) 0.0157(14) Uani 1 1 d .
O16 O 0.7489(4) 0.5375(3) 0.2209(2) 0.0181(14) Uani 1 1 d .
O17 O 0.5860(4) 0.3029(3) 0.2004(2) 0.0243(16) Uani 1 1 d .
O18 O 0.7022(4) 0.2640(3) 0.1508(2) 0.0166(14) Uani 1 1 d .
O19 O 0.8119(4) 0.1835(3) 0.1139(2) 0.0192(15) Uani 1 1 d .
O20 O 0.8854(4) 0.3000(3) 0.0953(2) 0.0167(14) Uani 1 1 d .
O21 O 0.9739(4) 0.3157(3) 0.0248(2) 0.0182(14) Uani 1 1 d .
O22 O 0.9490(4) 0.4473(3) 0.0378(2) 0.0159(14) Uani 1 1 d .
O23 O 0.9661(4) 0.5852(3) 0.0362(2) 0.0215(15) Uani 1 1 d .
O24 O 0.8667(4) 0.5849(3) 0.09825(19) 0.0148(14) Uani 1 1 d .
O25 O 0.7608(4) 0.6937(3) 0.1128(2) 0.0203(15) Uani 1 1 d .
O26 O 0.6781(4) 0.6004(3) 0.1525(2) 0.0140(13) Uani 1 1 d .
O27 O 0.5780(4) 0.5438(3) 0.2083(2) 0.0242(16) Uani 1 1 d .
O28 O 0.6582(4) 0.4290(3) 0.1935(2) 0.0170(14) Uani 1 1 d .
O29 O 0.6005(4) 0.3676(3) 0.1247(2) 0.0193(15) Uani 1 1 d .
O30 O 0.7271(4) 0.2921(3) 0.0734(2) 0.0158(14) Uani 1 1 d .
O31 O 0.8174(4) 0.3619(3) 0.0293(2) 0.0152(14) Uani 1 1 d .
O32 O 0.8147(4) 0.5182(3) 0.0299(2) 0.0169(14) Uani 1 1 d .
O33 O 0.7111(4) 0.5768(3) 0.0724(2) 0.0174(14) Uani 1 1 d .
O34 O 0.5964(4) 0.4946(3) 0.1272(2) 0.0165(14) Uani 1 1 d .
O35 O 0.6913(4) 0.4334(3) -0.0016(2) 0.0190(14) Uani 1 1 d .
O36 O 0.5903(4) 0.4986(3) 0.0414(2) 0.0200(15) Uani 1 1 d .
O37 O 0.5934(4) 0.3680(3) 0.0428(2) 0.0186(15) Uani 1 1 d .
O38 O 0.6725(4) 0.2969(3) -0.0128(2) 0.0226(16) Uani 1 1 d .
O39 O 0.6749(5) 0.5658(3) -0.0170(2) 0.0251(16) Uani 1 1 d .
O40 O 0.4679(4) 0.4350(4) 0.0774(3) 0.0276(17) Uani 1 1 d .
O1W O 0.7183(8) 0.8783(7) 0.1041(4) 0.083(4) Uani 1 1 d .
O2W O 0.6820(7) 0.8020(5) 0.1675(3) 0.059(3) Uani 1 1 d .
O3W O 0.9400(5) 0.7047(4) 0.2155(3) 0.037(2) Uani 1 1 d .
O4W O 0.6473(7) 0.9655(5) 0.0582(4) 0.067(3) Uani 1 1 d .
N1 N 0.5773(5) 0.7275(4) 0.1093(3) 0.025(2) Uani 1 1 d .
N2 N 0.5477(6) 0.7127(5) 0.1469(3) 0.030(2) Uani 1 1 d .
N3 N 0.4994(6) 0.6640(5) 0.1420(3) 0.029(2) Uani 1 1 d .
N4 N 0.4946(5) 0.6450(4) 0.1011(3) 0.026(2) Uani 1 1 d .
N5 N 0.6511(6) 0.7833(5) 0.0447(3) 0.030(2) Uani 1 1 d .
N6 N 0.6910(6) 0.8243(4) 0.0204(3) 0.031(2) Uani 1 1 d .
N7 N 0.6802(5) 0.8030(5) -0.0178(3) 0.028(2) Uani 1 1 d .
N8 N 0.6333(5) 0.7482(4) -0.0188(3) 0.0240(19) Uani 1 1 d .
N9 N 0.9467(8) 0.6683(6) 0.3370(4) 0.049(3) Uani 1 1 d .
N10 N 0.9960(8) 0.7009(6) 0.3690(5) 0.062(4) Uani 1 1 d .
N11 N 0.9684(8) 0.6919(7) 0.4045(4) 0.060(4) Uani 1 1 d .
N12 N 0.9031(7) 0.6533(6) 0.3969(3) 0.045(3) Uani 1 1 d .
N13 N 0.8157(7) 0.6772(5) 0.2666(3) 0.038(2) Uani 1 1 d .
N14 N 0.7616(9) 0.7043(6) 0.2373(4) 0.066(4) Uani 1 1 d DU
N15 N 0.6872(8) 0.6882(7) 0.2400(4) 0.071(4) Uani 1 1 d DU
N16 N 0.6945(7) 0.6479(6) 0.2742(4) 0.065(4) Uani 1 1 d D
C1 C 0.5435(6) 0.6837(5) 0.0820(3) 0.024(2) Uani 1 1 d .
C2 C 0.4401(7) 0.5904(5) 0.0836(4) 0.028(2) Uani 1 1 d .
H2A H 0.3867 0.6075 0.0729 0.041 Uiso 1 1 calc R
H2B H 0.4349 0.5590 0.1055 0.041 Uiso 1 1 calc R
H2C H 0.4635 0.5694 0.0611 0.041 Uiso 1 1 calc R
C3 C 0.6157(6) 0.7371(5) 0.0201(3) 0.022(2) Uani 1 1 d .
C4 C 0.6109(7) 0.7106(5) -0.0569(4) 0.032(3) Uani 1 1 d .
H4A H 0.6379 0.6687 -0.0541 0.047 Uiso 1 1 calc R
H4B H 0.6277 0.7338 -0.0804 0.047 Uiso 1 1 calc R
H4C H 0.5523 0.7043 -0.0616 0.047 Uiso 1 1 calc R
C5 C 0.8898(9) 0.6386(6) 0.3562(4) 0.043(3) Uani 1 1 d .
C6 C 0.8563(8) 0.6326(7) 0.4315(4) 0.046(3) Uani 1 1 d .
H6A H 0.8899 0.6038 0.4504 0.069 Uiso 1 1 calc R
H6B H 0.8070 0.6100 0.4196 0.069 Uiso 1 1 calc R
H6C H 0.8419 0.6705 0.4466 0.069 Uiso 1 1 calc R
C7 C 0.7731(7) 0.6432(7) 0.2890(4) 0.040(3) Uani 1 1 d .
C8 C 0.6238(14) 0.6205(13) 0.2915(8) 0.113(8) Uani 1 1 d U
H8A H 0.6340 0.5751 0.2984 0.169 Uiso 1 1 calc R
H8B H 0.5755 0.6242 0.2710 0.169 Uiso 1 1 calc R
H8C H 0.6156 0.6441 0.3165 0.169 Uiso 1 1 calc R

loop_
_atom_site_aniso_label
_atom_site_aniso_U_11
_atom_site_aniso_U_22
_atom_site_aniso_U_33
_atom_site_aniso_U_23
_atom_site_aniso_U_13
_atom_site_aniso_U_12
P1 0.0095(11) 0.0095(11) 0.0116(11) -0.0018(9) -0.0010(9) 0.0006(9)
Mo1 0.0190(4) 0.0167(4) 0.0141(4) 0.0033(3) -0.0011(3) -0.0044(3)
Mo2 0.0104(4) 0.0162(4) 0.0138(4) 0.0002(3) -0.0002(3) -0.0006(3)
Mo3 0.0147(4) 0.0169(4) 0.0135(4) -0.0055(3) -0.0009(3) -0.0013(3)
Mo4 0.0138(4) 0.0125(4) 0.0263(5) -0.0002(3) 0.0067(3) -0.0019(3)
Mo5 0.0155(4) 0.0092(4) 0.0176(4) 0.0003(3) 0.0024(3) 0.0013(3)
Mo6 0.0129(4) 0.0126(4) 0.0138(4) -0.0009(3) 0.0016(3) 0.0021(3)
Mo7 0.0147(4) 0.0121(4) 0.0165(4) 0.0023(3) 0.0045(3) 0.0009(3)
Mo8 0.0143(4) 0.0100(4) 0.0174(4) -0.0022(3) 0.0013(3) 0.0005(3)
Mo9 0.0141(4) 0.0134(4) 0.0203(4) -0.0052(3) 0.0051(3) -0.0017(3)
Mo10 0.0144(4) 0.0122(4) 0.0161(4) -0.0049(3) -0.0040(3) 0.0016(3)
Mo11 0.0189(4) 0.0122(4) 0.0172(4) 0.0003(3) -0.0067(3) 0.0004(3)
Mo12 0.0097(4) 0.0158(4) 0.0256(5) -0.0066(3) -0.0033(3) 0.0016(3)
Cu1 0.0349(8) 0.0403(9) 0.0410(9) -0.0148(7) 0.0128(7) -0.0089(7)
Cu2 0.0741(15) 0.0708(15) 0.0800(16) 0.0036(12) 0.0097(12) 0.0024(12)
S1 0.0268(14) 0.0199(13) 0.0304(15) -0.0003(11) 0.0049(11) -0.0018(11)
S2 0.107(4) 0.040(2) 0.049(2) -0.0080(17) 0.014(2) -0.019(2)
O1 0.010(3) 0.009(3) 0.020(3) -0.001(3) 0.001(3) -0.002(2)
O2 0.011(3) 0.010(3) 0.011(3) 0.000(2) 0.002(2) 0.000(2)
O3 0.012(3) 0.011(3) 0.012(3) 0.002(3) -0.001(2) -0.003(2)
O4 0.009(3) 0.015(3) 0.011(3) -0.006(3) -0.003(2) -0.001(2)
O5 0.031(4) 0.021(4) 0.024(4) 0.007(3) -0.004(3) -0.006(3)
O6 0.011(3) 0.025(4) 0.025(4) -0.001(3) -0.003(3) -0.002(3)
O7 0.020(4) 0.024(4) 0.021(4) -0.006(3) -0.001(3) -0.004(3)
O8 0.015(3) 0.016(3) 0.014(3) 0.002(3) -0.001(3) 0.003(3)
O9 0.015(3) 0.016(3) 0.014(3) 0.000(3) 0.000(3) -0.002(3)
O10 0.020(4) 0.021(4) 0.016(3) -0.005(3) 0.002(3) -0.004(3)
O11 0.024(4) 0.013(3) 0.021(4) -0.001(3) 0.003(3) -0.003(3)
O12 0.016(3) 0.014(3) 0.018(3) 0.005(3) 0.000(3) 0.000(3)
O13 0.017(3) 0.015(3) 0.022(4) -0.001(3) 0.005(3) 0.001(3)
O14 0.015(3) 0.013(3) 0.024(4) -0.002(3) 0.005(3) 0.002(3)
O15 0.018(3) 0.012(3) 0.017(3) -0.008(3) 0.000(3) -0.002(3)
O16 0.015(3) 0.017(3) 0.022(4) -0.005(3) 0.003(3) -0.002(3)
O17 0.019(4) 0.024(4) 0.034(4) -0.003(3) 0.015(3) -0.004(3)
O18 0.015(3) 0.013(3) 0.023(4) 0.002(3) 0.006(3) -0.001(3)
O19 0.021(4) 0.010(3) 0.026(4) -0.002(3) -0.001(3) -0.001(3)
O20 0.014(3) 0.015(3) 0.021(4) -0.001(3) 0.001(3) 0.003(3)
O21 0.020(4) 0.017(3) 0.019(4) -0.002(3) 0.005(3) 0.004(3)
O22 0.017(3) 0.018(3) 0.013(3) 0.001(3) 0.002(3) 0.001(3)
O23 0.027(4) 0.019(4) 0.021(4) 0.002(3) 0.012(3) 0.003(3)
O24 0.021(4) 0.008(3) 0.015(3) -0.001(2) -0.001(3) 0.000(3)
O25 0.023(4) 0.013(3) 0.025(4) 0.001(3) 0.003(3) 0.000(3)
O26 0.012(3) 0.012(3) 0.018(3) -0.001(3) 0.002(3) 0.003(2)
O27 0.022(4) 0.024(4) 0.028(4) -0.007(3) 0.011(3) -0.002(3)
O28 0.015(3) 0.016(3) 0.021(4) 0.000(3) 0.005(3) -0.002(3)
O29 0.015(3) 0.011(3) 0.032(4) -0.006(3) 0.002(3) -0.001(3)
O30 0.013(3) 0.009(3) 0.024(4) -0.006(3) -0.003(3) 0.000(3)
O31 0.017(3) 0.013(3) 0.016(3) -0.001(3) 0.001(3) 0.002(3)
O32 0.022(4) 0.016(3) 0.011(3) 0.001(3) -0.001(3) 0.006(3)
O33 0.016(3) 0.013(3) 0.022(4) 0.000(3) -0.001(3) 0.000(3)
O34 0.011(3) 0.012(3) 0.026(4) -0.002(3) 0.001(3) 0.001(3)
O35 0.022(4) 0.020(4) 0.013(3) 0.000(3) -0.005(3) 0.001(3)
O36 0.016(3) 0.015(3) 0.026(4) -0.007(3) -0.007(3) 0.003(3)
O37 0.013(3) 0.015(3) 0.025(4) -0.004(3) -0.009(3) 0.003(3)
O38 0.021(4) 0.017(4) 0.028(4) -0.008(3) -0.004(3) 0.003(3)
O39 0.031(4) 0.021(4) 0.019(4) 0.005(3) -0.011(3) 0.002(3)
O40 0.012(4) 0.023(4) 0.046(5) -0.010(3) -0.003(3) 0.000(3)
O1W 0.091(9) 0.097(10) 0.070(8) -0.031(7) 0.040(7) -0.047(8)
O2W 0.097(8) 0.046(6) 0.035(5) -0.020(4) 0.016(5) -0.002(6)
O3W 0.029(4) 0.037(5) 0.045(5) -0.008(4) 0.004(4) -0.001(4)
O4W 0.071(7) 0.057(7) 0.086(8) -0.018(6) 0.053(6) -0.011(6)
N1 0.016(4) 0.030(5) 0.029(5) -0.002(4) 0.003(4) 0.006(4)
N2 0.024(5) 0.039(6) 0.028(5) 0.007(4) 0.003(4) 0.009(4)
N3 0.025(5) 0.035(6) 0.028(5) -0.001(4) 0.004(4) 0.009(4)
N4 0.023(5) 0.022(5) 0.033(5) 0.005(4) 0.004(4) 0.013(4)
N5 0.022(5) 0.025(5) 0.043(6) 0.003(4) 0.003(4) -0.003(4)
N6 0.026(5) 0.019(5) 0.049(6) 0.011(4) 0.009(4) -0.001(4)
N7 0.023(5) 0.027(5) 0.034(6) 0.004(4) 0.008(4) -0.003(4)
N8 0.023(5) 0.022(5) 0.027(5) 0.009(4) 0.005(4) 0.004(4)
N9 0.060(8) 0.050(7) 0.039(6) 0.013(5) 0.015(6) 0.019(6)
N10 0.058(8) 0.053(8) 0.066(9) 0.012(7) -0.019(7) -0.002(6)
N11 0.051(8) 0.067(9) 0.054(8) 0.028(7) -0.017(6) -0.028(7)
N12 0.044(7) 0.052(7) 0.040(6) 0.016(5) 0.013(5) 0.012(5)
N13 0.041(6) 0.033(6) 0.038(6) -0.009(5) 0.000(5) 0.006(5)
N14 0.093(8) 0.047(6) 0.060(7) -0.024(6) 0.011(6) 0.008(6)
N15 0.077(8) 0.067(7) 0.063(7) -0.033(6) -0.012(6) 0.036(6)
N16 0.036(7) 0.082(10) 0.081(10) -0.064(9) 0.022(7) -0.013(6)
C1 0.016(5) 0.022(5) 0.033(6) 0.000(5) 0.001(4) 0.010(4)
C2 0.027(6) 0.018(5) 0.039(7) 0.000(5) 0.008(5) 0.003(4)
C3 0.016(5) 0.020(5) 0.028(6) 0.005(4) 0.000(4) 0.007(4)
C4 0.036(7) 0.023(6) 0.035(7) 0.005(5) 0.002(5) 0.000(5)
C5 0.052(8) 0.037(7) 0.042(8) 0.004(6) 0.015(6) 0.010(6)
C6 0.049(8) 0.056(9) 0.034(7) 0.009(6) 0.010(6) 0.016(7)
C7 0.023(6) 0.050(8) 0.047(8) -0.030(7) 0.007(6) -0.002(6)
C8 0.102(11) 0.129(11) 0.112(11) -0.035(9) 0.034(9) -0.015(9)

loop_
_atom_type_symbol
_atom_type_description
_atom_type_scat_dispersion_real
_atom_type_scat_dispersion_imag
_atom_type_scat_source
C C 0.0033 0.0016 'International Tables Vol C Tables 4.2.6.8 and 6.1.1.4'
N N 0.0061 0.0033 'International Tables Vol C Tables 4.2.6.8 and 6.1.1.4'
O O 0.0106 0.0060 'International Tables Vol C Tables 4.2.6.8 and 6.1.1.4'
Mo Mo -1.6832 0.6857 'International Tables Vol C Tables 4.2.6.8 and 6.1.1.4'
P P 0.1023 0.0942 'International Tables Vol C Tables 4.2.6.8 and 6.1.1.4'
Cu Cu 0.3201 1.2651 'International Tables Vol C Tables 4.2.6.8 and 6.1.1.4'
S S 0.1246 0.1234 'International Tables Vol C Tables 4.2.6.8 and 6.1.1.4'
H H 0.0000 0.0000 'International Tables Vol C Tables 4.2.6.8 and 6.1.1.4'

loop_
_geom_angle_atom_site_label_1
_geom_angle_atom_site_label_2
_geom_angle_atom_site_label_3
_geom_angle
_geom_angle_site_symmetry_1
_geom_angle_site_symmetry_3
O4 P1 O3 109.2(3) . .
O4 P1 O1 108.4(4) . .
O3 P1 O1 110.2(3) . .
O4 P1 O2 109.9(4) . .
O3 P1 O2 109.6(3) . .
O1 P1 O2 109.5(3) . .
O5 Mo1 O11 101.9(3) . .
O5 Mo1 O10 103.6(3) . .
O11 Mo1 O10 95.5(3) . .
O5 Mo1 O12 100.1(3) . .
O11 Mo1 O12 87.6(3) . .
O10 Mo1 O12 154.9(3) . .
O5 Mo1 O8 103.4(3) . .
O11 Mo1 O8 154.0(3) . .
O10 Mo1 O8 84.3(3) . .
O12 Mo1 O8 82.2(3) . .
O5 Mo1 O1 170.5(3) . .
O11 Mo1 O1 73.7(3) . .
O10 Mo1 O1 85.3(3) . .
O12 Mo1 O1 71.6(2) . .
O8 Mo1 O1 80.5(2) . .
O6 Mo2 O8 103.9(3) . .
O6 Mo2 O13 102.2(3) . .
O8 Mo2 O13 97.8(3) . .
O6 Mo2 O14 99.1(3) . .
O8 Mo2 O14 154.7(3) . .
O13 Mo2 O14 87.4(3) . .
O6 Mo2 O9 100.9(3) . .
O8 Mo2 O9 84.5(3) . .
O13 Mo2 O9 155.4(3) . .
O14 Mo2 O9 80.9(3) . .
O6 Mo2 O2 171.2(3) . .
O8 Mo2 O2 84.9(2) . .
O13 Mo2 O2 75.7(2) . .
O14 Mo2 O2 72.4(2) . .
O9 Mo2 O2 80.1(2) . .
O7 Mo3 O9 103.8(3) . .
O7 Mo3 O15 101.3(3) . .
O9 Mo3 O15 96.0(3) . .
O7 Mo3 O10 101.9(3) . .
O9 Mo3 O10 87.3(3) . .
O15 Mo3 O10 155.1(3) . .
O7 Mo3 O16 98.8(3) . .
O9 Mo3 O16 156.6(3) . .
O15 Mo3 O16 85.3(3) . .
O10 Mo3 O16 82.2(3) . .
O7 Mo3 O3 169.4(3) . .
O9 Mo3 O3 86.2(2) . .
O15 Mo3 O3 73.8(2) . .
O10 Mo3 O3 81.8(2) . .
O16 Mo3 O3 71.6(2) . .
O17 Mo4 O18 103.0(3) . .
O17 Mo4 O29 104.5(3) . .
O18 Mo4 O29 97.3(3) . .
O17 Mo4 O11 98.9(3) . .
O18 Mo4 O11 86.8(3) . .
O29 Mo4 O11 154.5(3) . .
O17 Mo4 O28 100.4(3) . .
O18 Mo4 O28 155.2(3) . .
O29 Mo4 O28 85.0(3) . .
O11 Mo4 O28 81.2(3) . .
O17 Mo4 O1 170.1(3) . .
O18 Mo4 O1 73.9(2) . .
O29 Mo4 O1 85.2(3) . .
O11 Mo4 O1 71.7(2) . .
O28 Mo4 O1 81.7(2) . .
O19 Mo5 O20 104.5(3) . .
O19 Mo5 O12 102.1(3) . .
O20 Mo5 O12 97.7(3) . .
O19 Mo5 O30 100.6(3) . .
O20 Mo5 O30 86.1(3) . .
O12 Mo5 O30 155.2(3) . .
O19 Mo5 O18 97.8(3) . .
O20 Mo5 O18 156.0(3) . .
O12 Mo5 O18 85.6(3) . .
O30 Mo5 O18 81.5(3) . .
O19 Mo5 O1 168.9(3) . .
O20 Mo5 O1 86.5(2) . .
O12 Mo5 O1 74.9(2) . .
O30 Mo5 O1 80.9(2) . .
O18 Mo5 O1 71.4(2) . .
O21 Mo6 O31 103.4(3) . .
O21 Mo6 O22 103.1(3) . .
O31 Mo6 O22 98.2(3) . .
O21 Mo6 O20 101.0(3) . .
O31 Mo6 O20 84.5(3) . .
O22 Mo6 O20 154.4(3) . .
O21 Mo6 O13 98.7(3) . .
O31 Mo6 O13 155.7(3) . .
O22 Mo6 O13 86.3(3) . .
O20 Mo6 O13 81.5(3) . .
O21 Mo6 O2 171.4(3) . .
O31 Mo6 O2 85.1(2) . .
O22 Mo6 O2 74.4(2) . .
O20 Mo6 O2 80.6(2) . .
O13 Mo6 O2 73.1(2) . .
O23 Mo7 O24 103.4(3) . .
O23 Mo7 O14 102.7(3) . .
O24 Mo7 O14 98.0(3) . .
O23 Mo7 O32 99.9(3) . .
O24 Mo7 O32 87.1(3) . .
O14 Mo7 O32 154.9(3) . .
O23 Mo7 O22 98.6(3) . .
O24 Mo7 O22 156.5(3) . .
O14 Mo7 O22 84.9(3) . .
O32 Mo7 O22 81.1(3) . .
O23 Mo7 O2 169.6(3) . .
O24 Mo7 O2 87.0(2) . .
O14 Mo7 O2 74.6(2) . .
O32 Mo7 O2 81.1(2) . .
O22 Mo7 O2 71.3(2) . .
O25 Mo8 O26 102.3(3) . .
O25 Mo8 O33 104.0(3) . .
O26 Mo8 O33 96.3(3) . .
O25 Mo8 O15 100.5(3) . .
O26 Mo8 O15 88.3(3) . .
O33 Mo8 O15 153.4(3) . .
O25 Mo8 O24 102.1(3) . .
O26 Mo8 O24 154.8(3) . .
O33 Mo8 O24 83.6(3) . .
O15 Mo8 O24 81.3(3) . .
O25 Mo8 O3 171.3(3) . .
O26 Mo8 O3 74.6(2) . .
O33 Mo8 O3 84.5(2) . .
O15 Mo8 O3 71.4(2) . .
O24 Mo8 O3 80.4(2) . .
O27 Mo9 O28 103.3(3) . .
O27 Mo9 O16 104.1(3) . .
O28 Mo9 O16 96.7(3) . .
O27 Mo9 O34 100.6(3) . .
O28 Mo9 O34 85.2(3) . .
O16 Mo9 O34 154.0(3) . .
O27 Mo9 O26 99.3(3) . .
O28 Mo9 O26 155.3(3) . .
O16 Mo9 O26 87.2(3) . .
O34 Mo9 O26 81.0(3) . .
O27 Mo9 O3 171.0(3) . .
O28 Mo9 O3 85.7(2) . .
O16 Mo9 O3 73.9(2) . .
O34 Mo9 O3 80.5(2) . .
O26 Mo9 O3 72.0(2) . .
O38 Mo10 O30 104.6(3) . .
O38 Mo10 O37 102.4(3) . .
O30 Mo10 O37 96.4(3) . .
O38 Mo10 O35 99.3(3) . .
O30 Mo10 O35 154.6(3) . .
O37 Mo10 O35 86.6(3) . .
O38 Mo10 O31 102.6(3) . .
O30 Mo10 O31 85.3(3) . .
O37 Mo10 O31 153.7(3) . .
O35 Mo10 O31 81.2(3) . .
O38 Mo10 O4 169.7(3) . .
O30 Mo10 O4 85.4(2) . .
O37 Mo10 O4 73.8(2) . .
O35 Mo10 O4 71.1(2) . .
O31 Mo10 O4 80.2(2) . .
O39 Mo11 O35 102.8(3) . .
O39 Mo11 O32 101.8(3) . .
O35 Mo11 O32 96.0(3) . .
O39 Mo11 O33 101.5(3) . .
O35 Mo11 O33 154.9(3) . .
O32 Mo11 O33 85.2(3) . .
O39 Mo11 O36 100.4(3) . .
O35 Mo11 O36 87.2(3) . .
O32 Mo11 O36 156.2(3) . .
O33 Mo11 O36 82.2(3) . .
O39 Mo11 O4 172.0(3) . .
O35 Mo11 O4 74.2(2) . .
O32 Mo11 O4 86.0(2) . .
O33 Mo11 O4 80.9(2) . .
O36 Mo11 O4 72.2(2) . .
O40 Mo12 O34 102.9(3) . .
O40 Mo12 O36 103.1(3) . .
O34 Mo12 O36 96.0(3) . .
O40 Mo12 O29 100.3(3) . .
O34 Mo12 O29 85.3(3) . .
O36 Mo12 O29 155.6(3) . .
O40 Mo12 O37 99.9(3) . .
O34 Mo12 O37 155.4(3) . .
O36 Mo12 O37 87.6(3) . .
O29 Mo12 O37 81.7(3) . .
O40 Mo12 O4 171.9(3) . .
O34 Mo12 O4 85.2(2) . .
O36 Mo12 O4 74.6(2) . .
O29 Mo12 O4 81.3(2) . .
O37 Mo12 O4 72.3(2) . .
O1W Cu1 O2W 88.3(5) . .
O1W Cu1 N1 170.0(5) . .
O2W Cu1 N1 92.3(4) . .
O1W Cu1 N5 92.1(4) . .
O2W Cu1 N5 168.2(4) . .
N1 Cu1 N5 89.3(4) . .
O3W Cu2 O3W 89.8(4) . 2_755
O3W Cu2 N9 178.6(4) . .
O3W Cu2 N9 89.2(5) 2_755 .
O3W Cu2 N13 90.1(4) . .
O3W Cu2 N13 175.4(4) 2_755 .
N9 Cu2 N13 90.9(5) . .
O3W Cu2 Cu2 46.8(2) . 2_755
O3W Cu2 Cu2 46.7(3) 2_755 2_755
N9 Cu2 Cu2 131.9(4) . 2_755
N13 Cu2 Cu2 134.6(3) . 2_755
C3 S1 C1 100.5(5) . .
C5 S2 C7 98.0(6) . .
P1 O1 Mo5 126.6(4) . .
P1 O1 Mo4 126.2(3) . .
Mo5 O1 Mo4 90.0(2) . .
P1 O1 Mo1 124.8(3) . .
Mo5 O1 Mo1 88.8(2) . .
Mo4 O1 Mo1 88.6(2) . .
P1 O2 Mo7 125.1(3) . .
P1 O2 Mo6 126.1(3) . .
Mo7 O2 Mo6 89.6(2) . .
P1 O2 Mo2 126.2(3) . .
Mo7 O2 Mo2 89.2(2) . .
Mo6 O2 Mo2 88.9(2) . .
P1 O3 Mo3 125.2(3) . .
P1 O3 Mo9 125.9(3) . .
Mo3 O3 Mo9 89.7(2) . .
P1 O3 Mo8 126.4(3) . .
Mo3 O3 Mo8 89.5(2) . .
Mo9 O3 Mo8 88.4(2) . .
P1 O4 Mo12 126.6(3) . .
P1 O4 Mo11 125.8(3) . .
Mo12 O4 Mo11 89.1(2) . .
P1 O4 Mo10 125.5(3) . .
Mo12 O4 Mo10 88.83(19) . .
Mo11 O4 Mo10 89.1(2) . .
Mo2 O8 Mo1 154.0(4) . .
Mo3 O9 Mo2 150.6(4) . .
Mo1 O10 Mo3 151.6(4) . .
Mo1 O11 Mo4 125.9(4) . .
Mo5 O12 Mo1 124.7(3) . .
Mo2 O13 Mo6 122.2(3) . .
Mo7 O14 Mo2 123.8(3) . .
Mo3 O15 Mo8 125.2(3) . .
Mo9 O16 Mo3 124.7(3) . .
Mo4 O18 Mo5 124.7(3) . .
Mo5 O20 Mo6 151.7(4) . .
Mo6 O22 Mo7 124.8(3) . .
Mo7 O24 Mo8 151.8(4) . .
Mo8 O26 Mo9 124.9(3) . .
Mo9 O28 Mo4 151.8(4) . .
Mo4 O29 Mo12 151.8(4) . .
Mo10 O30 Mo5 151.0(4) . .
Mo6 O31 Mo10 153.2(4) . .
Mo11 O32 Mo7 149.7(4) . .
Mo8 O33 Mo11 153.9(4) . .
Mo12 O34 Mo9 152.3(4) . .
Mo11 O35 Mo10 125.6(3) . .
Mo12 O36 Mo11 124.0(3) . .
Mo10 O37 Mo12 125.0(3) . .
Cu2 O3W Cu2 86.5(4) . 2_755
C1 N1 N2 105.2(9) . .
C1 N1 Cu1 134.1(8) . .
N2 N1 Cu1 120.6(7) . .
N3 N2 N1 110.4(9) . .
N2 N3 N4 107.2(9) . .
C1 N4 N3 108.3(9) . .
C1 N4 C2 129.7(10) . .
N3 N4 C2 121.9(9) . .
C3 N5 N6 107.7(9) . .
C3 N5 Cu1 131.6(8) . .
N6 N5 Cu1 120.8(7) . .
N7 N6 N5 108.6(9) . .
N6 N7 N8 107.8(8) . .
C3 N8 N7 108.1(9) . .
C3 N8 C4 129.5(9) . .
N7 N8 C4 122.4(9) . .
C5 N9 N10 104.7(12) . .
C5 N9 Cu2 127.5(11) . .
N10 N9 Cu2 125.0(10) . .
N11 N10 N9 110.0(12) . .
N10 N11 N12 107.0(12) . .
N11 N12 C5 109.6(11) . .
N11 N12 C6 121.0(12) . .
C5 N12 C6 129.4(13) . .
C7 N13 N14 105.2(12) . .
C7 N13 Cu2 126.6(9) . .
N14 N13 Cu2 128.2(10) . .
N15 N14 N13 113.5(14) . .
N14 N15 N16 103.3(12) . .
C7 N16 N15 107.9(12) . .
C7 N16 C8 128.7(17) . .
N15 N16 C8 123.3(16) . .
N1 C1 N4 108.8(10) . .
N1 C1 S1 131.2(9) . .
N4 C1 S1 120.1(8) . .
N5 C3 N8 107.8(9) . .
N5 C3 S1 132.7(9) . .
N8 C3 S1 119.5(8) . .
N12 C5 N9 108.6(13) . .
N12 C5 S2 125.4(11) . .
N9 C5 S2 125.9(11) . .
N13 C7 N16 110.1(14) . .
N13 C7 S2 127.8(10) . .
N16 C7 S2 121.8(11) . .

loop_
_geom_bond_atom_site_label_1
_geom_bond_atom_site_label_2
_geom_bond_distance
_geom_bond_site_symmetry_2
P1 O4 1.530(6) .
P1 O3 1.532(6) .
P1 O1 1.533(6) .
P1 O2 1.535(6) .
Mo1 O5 1.667(7) .
Mo1 O11 1.834(7) .
Mo1 O10 1.854(7) .
Mo1 O12 1.981(7) .
Mo1 O8 1.997(6) .
Mo1 O1 2.459(6) .
Mo2 O6 1.675(6) .
Mo2 O8 1.832(6) .
Mo2 O13 1.862(6) .
Mo2 O14 1.999(7) .
Mo2 O9 2.014(6) .
Mo2 O2 2.437(6) .
Mo3 O7 1.682(7) .
Mo3 O9 1.817(6) .
Mo3 O15 1.885(7) .
Mo3 O10 1.949(7) .
Mo3 O16 2.029(6) .
Mo3 O3 2.413(6) .
Mo4 O17 1.699(6) .
Mo4 O18 1.823(6) .
Mo4 O29 1.835(7) .
Mo4 O11 2.001(7) .
Mo4 O28 2.002(6) .
Mo4 O1 2.434(6) .
Mo5 O19 1.681(6) .
Mo5 O20 1.811(6) .
Mo5 O12 1.856(6) .
Mo5 O30 1.989(6) .
Mo5 O18 2.035(6) .
Mo5 O1 2.401(6) .
Mo6 O21 1.689(6) .
Mo6 O31 1.817(6) .
Mo6 O22 1.827(6) .
Mo6 O20 2.012(7) .
Mo6 O13 2.032(7) .
Mo6 O2 2.432(6) .
Mo7 O23 1.679(7) .
Mo7 O24 1.806(6) .
Mo7 O14 1.871(7) .
Mo7 O32 1.988(6) .
Mo7 O22 2.034(6) .
Mo7 O2 2.427(6) .
Mo8 O25 1.690(7) .
Mo8 O26 1.832(6) .
Mo8 O33 1.837(7) .
Mo8 O15 1.974(6) .
Mo8 O24 2.019(6) .
Mo8 O3 2.456(6) .
Mo9 O27 1.683(7) .
Mo9 O28 1.831(6) .
Mo9 O16 1.837(7) .
Mo9 O34 1.994(7) .
Mo9 O26 2.020(6) .
Mo9 O3 2.444(6) .
Mo10 O38 1.680(7) .
Mo10 O30 1.835(7) .
Mo10 O37 1.850(6) .
Mo10 O35 2.003(7) .
Mo10 O31 2.006(6) .
Mo10 O4 2.452(6) .
Mo11 O39 1.673(7) .
Mo11 O35 1.843(7) .
Mo11 O32 1.849(7) .
Mo11 O33 1.996(7) .
Mo11 O36 1.997(7) .
Mo11 O4 2.427(6) .
Mo12 O40 1.681(7) .
Mo12 O34 1.826(6) .
Mo12 O36 1.854(7) .
Mo12 O29 1.992(7) .
Mo12 O37 1.993(7) .
Mo12 O4 2.420(6) .
Cu1 O1W 1.927(12) .
Cu1 O2W 1.928(9) .
Cu1 N1 1.950(9) .
Cu1 N5 2.002(10) .
Cu2 O3W 1.944(9) .
Cu2 O3W 1.946(8) 2_755
Cu2 N9 2.000(11) .
Cu2 N13 2.061(11) .
Cu2 Cu2 2.665(5) 2_755
S1 C3 1.737(11) .
S1 C1 1.742(11) .
S2 C5 1.749(15) .
S2 C7 1.793(16) .
O3W Cu2 1.946(8) 2_755
N1 C1 1.317(14) .
N1 N2 1.388(13) .
N2 N3 1.267(13) .
N3 N4 1.356(13) .
N4 C1 1.331(14) .
N4 C2 1.486(14) .
N5 C3 1.310(14) .
N5 N6 1.369(13) .
N6 N7 1.286(14) .
N7 N8 1.355(12) .
N8 C3 1.334(13) .
N8 C4 1.443(14) .
N9 C5 1.329(17) .
N9 N10 1.383(17) .
N10 N11 1.294(18) .
N11 N12 1.324(16) .
N12 C5 1.325(17) .
N12 C6 1.491(16) .
N13 C7 1.272(17) .
N13 N14 1.319(17) .
N14 N15 1.276(9) .
N15 N16 1.362(9) .
N16 C7 1.312(17) .
N16 C8 1.46(2) .

loop_
_platon_squeeze_void_nr
_platon_squeeze_void_average_x
_platon_squeeze_void_average_y
_platon_squeeze_void_average_z
_platon_squeeze_void_volume
_platon_squeeze_void_count_electrons
1 0.000 0.914 0.250 229.2 51.0
2 0.000 0.086 0.750 229.2 53.4
3 0.500 0.414 0.250 229.2 51.0
4 0.500 0.586 0.750 229.2 53.3
